data_2233896
loop_
_publ_author_name
'Pan, Yu-Zhen'
'Wang, You-Gui'
'Liu, Jian-Hui'
'Sun, Li-Cheng'

_publ_section_title
;
 10-Ethyl-3-(5-methyl-1,3,4-oxadiazol-2-yl)-10<i>H</i>-phenothiazine
;
_journal_coeditor_code IS5065
_journal_issue 3
_journal_name_full 'Acta Crystallographica Section E'
_journal_page_first o649
_journal_paper_doi 10.1107/S160053681200462X
_journal_volume 68
_journal_year 2012
_chemical_formula_iupac 'C17 H15 N3 O S'
_chemical_formula_moiety 'C17 H15 N3 O S'
_chemical_formula_sum 'C17 H15 N3 O S'
_chemical_formula_weight 309.38
_chemical_name_systematic
;
10-Ethyl-3-(5-methyl-1,3,4-oxadiazol-2-yl)-10<i>H</i>-phenothiazine
;
_space_group_IT_number 2
_symmetry_cell_setting triclinic
_symmetry_space_group_name_Hall '-P 1'
_symmetry_space_group_name_H-M 'P -1'
_atom_sites_solution_hydrogens geom
_atom_sites_solution_primary direct
_atom_sites_solution_secondary difmap
_audit_creation_method SHELXL-97
_cell_angle_alpha 84.870(4)
_cell_angle_beta 82.569(4)
_cell_angle_gamma 63.696(3)
_cell_formula_units_Z 2
_cell_length_a 7.6752(4)
_cell_length_b 8.2913(4)
_cell_length_c 12.9469(8)
_cell_measurement_reflns_used 2708
_cell_measurement_temperature 293(2)
_cell_measurement_theta_max 31.57
_cell_measurement_theta_min 3.04
_cell_volume 731.91(7)
_computing_cell_refinement 'SAINT (Bruker, 2001)'
_computing_data_collection 'SMART (Bruker, 2001)'
_computing_data_reduction 'SAINT (Bruker, 2001)'
_computing_molecular_graphics 'DIAMOND (Brandenburg & Putz, 2004) and SHELXTL (Sheldrick, 2008)'
_computing_publication_material 'SHELXTL (Sheldrick, 2008)'
_computing_structure_refinement 'SHELXTL (Sheldrick, 2008)'
_computing_structure_solution 'SHELXTL (Sheldrick, 2008)'
_diffrn_ambient_temperature 293(2)
_diffrn_measured_fraction_theta_full 0.996
_diffrn_measured_fraction_theta_max 0.996
_diffrn_measurement_device_type 'Bruker SMART APEX'
_diffrn_measurement_method '\f and \w scans'
_diffrn_radiation_monochromator graphite
_diffrn_radiation_source 'fine-focus sealed tube'
_diffrn_radiation_type MoK\a
_diffrn_radiation_wavelength 0.71073
_diffrn_reflns_av_R_equivalents 0.0197
_diffrn_reflns_av_sigmaI/netI 0.0275
_diffrn_reflns_limit_h_max 9
_diffrn_reflns_limit_h_min -9
_diffrn_reflns_limit_k_max 9
_diffrn_reflns_limit_k_min -9
_diffrn_reflns_limit_l_max 12
_diffrn_reflns_limit_l_min -15
_diffrn_reflns_number 5348
_diffrn_reflns_theta_full 25.00
_diffrn_reflns_theta_max 25.00
_diffrn_reflns_theta_min 2.74
_exptl_absorpt_coefficient_mu 0.226
_exptl_absorpt_correction_T_max 0.979
_exptl_absorpt_correction_T_min 0.968
_exptl_absorpt_correction_type multi-scan
_exptl_absorpt_process_details '(SADABS; Sheldrick, 2004)'
_exptl_crystal_colour yellow
_exptl_crystal_density_diffrn 1.404
_exptl_crystal_density_method 'not measured'
_exptl_crystal_description block
_exptl_crystal_F_000 324
_exptl_crystal_size_max 0.15
_exptl_crystal_size_mid 0.15
_exptl_crystal_size_min 0.10
_refine_diff_density_max 0.329
_refine_diff_density_min -0.276
_refine_ls_extinction_method none
_refine_ls_goodness_of_fit_ref 1.052
_refine_ls_hydrogen_treatment constr
_refine_ls_matrix_type full
_refine_ls_number_parameters 201
_refine_ls_number_reflns 2554
_refine_ls_number_restraints 0
_refine_ls_restrained_S_all 1.052
_refine_ls_R_factor_all 0.0449
_refine_ls_R_factor_gt 0.0393
_refine_ls_shift/su_max 0.000
_refine_ls_shift/su_mean 0.000
_refine_ls_structure_factor_coef Fsqd
_refine_ls_weighting_details 'calc w=1/[\s^2^(Fo^2^)+(0.0547P)^2^+0.2148P] where P=(Fo^2^+2Fc^2^)/3'
_refine_ls_weighting_scheme calc
_refine_ls_wR_factor_gt 0.1027
_refine_ls_wR_factor_ref 0.1071
_reflns_number_gt 2217
_reflns_number_total 2554
_reflns_threshold_expression I>2\s(I)
_cod_data_source_file is5065.cif
_cod_data_source_block I
_cod_original_cell_volume 731.92(7)
_cod_database_code 2233896
_cod_database_fobs_code 2233896

loop_
_symmetry_equiv_pos_as_xyz
'x, y, z'
'-x, -y, -z'

loop_
_atom_site_type_symbol
_atom_site_label
_atom_site_fract_x
_atom_site_fract_y
_atom_site_fract_z
_atom_site_U_iso_or_equiv
_atom_site_adp_type
_atom_site_calc_flag
_atom_site_refinement_flags
_atom_site_occupancy
_atom_site_symmetry_multiplicity
S S1 0.37243(8) 0.17365(6) 0.11098(4) 0.05078(19) Uani d . 1 1
O O1 0.39396(19) 0.69128(15) -0.27750(9) 0.0430(3) Uani d . 1 1
C C12 0.2887(2) 0.3831(2) 0.04285(13) 0.0353(4) Uani d . 1 1
N N1 0.0965(2) 0.54971(18) 0.19818(11) 0.0410(4) Uani d . 1 1
C C10 0.3234(3) 0.5423(2) -0.11819(13) 0.0388(4) Uani d . 1 1
C C6 0.0893(3) 0.3994(2) 0.25572(13) 0.0376(4) Uani d . 1 1
C C7 0.1642(2) 0.5454(2) 0.09210(13) 0.0371(4) Uani d . 1 1
C C1 0.2039(3) 0.2227(2) 0.22245(13) 0.0377(4) Uani d . 1 1
N N2 0.5266(2) 0.3956(2) -0.27726(12) 0.0460(4) Uani d . 1 1
C C13 0.4168(3) 0.5350(2) -0.22376(13) 0.0388(4) Uani d . 1 1
C C11 0.3653(3) 0.3829(2) -0.05932(13) 0.0382(4) Uani d . 1 1
H H11 0.4470 0.2736 -0.0898 0.046 Uiso calc R 1 1
C C9 0.1961(3) 0.7029(2) -0.07199(14) 0.0452(5) Uani d . 1 1
H H9 0.1633 0.8110 -0.1103 0.054 Uiso calc R 1 1
C C5 -0.0285(3) 0.4198(2) 0.34965(14) 0.0450(4) Uani d . 1 1
H H5 -0.1070 0.5351 0.3734 0.054 Uiso calc R 1 1
C C15 0.0098(3) 0.7238(2) 0.24919(15) 0.0454(5) Uani d . 1 1
H H15A 0.0783 0.7936 0.2189 0.054 Uiso calc R 1 1
H H15B 0.0307 0.7016 0.3224 0.054 Uiso calc R 1 1
N N3 0.5841(2) 0.4600(2) -0.37384(12) 0.0477(4) Uani d . 1 1
C C8 0.1174(3) 0.7040(2) 0.03038(14) 0.0453(5) Uani d . 1 1
H H8 0.0307 0.8133 0.0592 0.054 Uiso calc R 1 1
C C2 0.1976(3) 0.0770(2) 0.28143(15) 0.0462(5) Uani d . 1 1
H H2 0.2731 -0.0388 0.2577 0.055 Uiso calc R 1 1
C C14 0.5034(3) 0.6320(2) -0.36985(13) 0.0424(4) Uani d . 1 1
C C4 -0.0320(3) 0.2730(3) 0.40882(15) 0.0498(5) Uani d . 1 1
H H4 -0.1109 0.2908 0.4716 0.060 Uiso calc R 1 1
C C16 -0.2063(3) 0.8351(3) 0.24062(18) 0.0573(6) Uani d . 1 1
H H16A -0.2300 0.8537 0.1685 0.086 Uiso calc R 1 1
H H16B -0.2488 0.9493 0.2713 0.086 Uiso calc R 1 1
H H16C -0.2773 0.7728 0.2766 0.086 Uiso calc R 1 1
C C3 0.0812(3) 0.1007(3) 0.37469(16) 0.0521(5) Uani d . 1 1
H H3 0.0790 0.0020 0.4140 0.063 Uiso calc R 1 1
C C17 0.5164(4) 0.7672(3) -0.44929(15) 0.0558(5) Uani d . 1 1
H H17A 0.5952 0.8184 -0.4272 0.084 Uiso calc R 1 1
H H17B 0.3878 0.8606 -0.4578 0.084 Uiso calc R 1 1
H H17C 0.5748 0.7102 -0.5145 0.084 Uiso calc R 1 1

loop_
_atom_site_aniso_label
_atom_site_aniso_U_11
_atom_site_aniso_U_22
_atom_site_aniso_U_33
_atom_site_aniso_U_12
_atom_site_aniso_U_13
_atom_site_aniso_U_23
S1 0.0589(3) 0.0257(3) 0.0468(3) -0.0033(2) 0.0067(2) 0.00176(18)
O1 0.0540(8) 0.0336(6) 0.0387(7) -0.0177(6) -0.0011(6) 0.0001(5)
C12 0.0363(9) 0.0266(8) 0.0403(9) -0.0112(7) -0.0049(7) 0.0004(7)
N1 0.0469(9) 0.0259(7) 0.0425(8) -0.0103(6) 0.0023(7) -0.0035(6)
C10 0.0405(10) 0.0356(9) 0.0403(9) -0.0169(8) -0.0050(8) 0.0008(7)
C6 0.0380(9) 0.0298(9) 0.0413(9) -0.0111(7) -0.0060(7) -0.0005(7)
C7 0.0352(9) 0.0287(8) 0.0438(9) -0.0110(7) -0.0022(7) -0.0016(7)
C1 0.0412(10) 0.0304(9) 0.0393(9) -0.0134(7) -0.0066(7) 0.0008(7)
N2 0.0514(10) 0.0370(8) 0.0437(8) -0.0154(7) -0.0002(7) 0.0004(7)
C13 0.0407(10) 0.0325(9) 0.0427(9) -0.0156(8) -0.0067(8) 0.0023(7)
C11 0.0393(10) 0.0281(8) 0.0430(9) -0.0103(7) -0.0039(8) -0.0048(7)
C9 0.0492(11) 0.0290(9) 0.0492(10) -0.0119(8) -0.0024(9) 0.0070(8)
C5 0.0437(10) 0.0377(10) 0.0460(10) -0.0118(8) 0.0002(8) -0.0035(8)
C15 0.0516(11) 0.0325(9) 0.0502(10) -0.0170(8) -0.0002(9) -0.0068(8)
N3 0.0526(10) 0.0434(9) 0.0423(8) -0.0181(8) 0.0011(7) -0.0023(7)
C8 0.0472(11) 0.0268(9) 0.0505(11) -0.0078(8) 0.0020(9) -0.0011(7)
C2 0.0545(12) 0.0309(9) 0.0496(10) -0.0158(8) -0.0053(9) 0.0009(8)
C14 0.0471(11) 0.0425(10) 0.0374(9) -0.0197(8) -0.0031(8) -0.0014(7)
C4 0.0507(12) 0.0497(11) 0.0452(10) -0.0212(10) 0.0014(9) 0.0039(9)
C16 0.0530(12) 0.0355(10) 0.0696(13) -0.0089(9) 0.0043(10) -0.0056(9)
C3 0.0612(13) 0.0424(10) 0.0523(11) -0.0249(10) -0.0033(10) 0.0093(9)
C17 0.0736(15) 0.0516(12) 0.0451(11) -0.0321(11) -0.0024(10) 0.0049(9)

loop_
_atom_type_symbol
_atom_type_description
_atom_type_scat_dispersion_real
_atom_type_scat_dispersion_imag
_atom_type_scat_source
C C 0.0033 0.0016 'International Tables Vol C Tables 4.2.6.8 and 6.1.1.4'
H H 0.0000 0.0000 'International Tables Vol C Tables 4.2.6.8 and 6.1.1.4'
N N 0.0061 0.0033 'International Tables Vol C Tables 4.2.6.8 and 6.1.1.4'
O O 0.0106 0.0060 'International Tables Vol C Tables 4.2.6.8 and 6.1.1.4'
S S 0.1246 0.1234 'International Tables Vol C Tables 4.2.6.8 and 6.1.1.4'

loop_
_geom_angle_atom_site_label_1
_geom_angle_atom_site_label_2
_geom_angle_atom_site_label_3
_geom_angle
C1 S1 C12 101.74(8)
C14 O1 C13 102.81(13)
C11 C12 C7 121.19(15)
C11 C12 S1 116.40(12)
C7 C12 S1 122.15(13)
C7 N1 C6 123.14(14)
C7 N1 C15 118.30(14)
C6 N1 C15 118.23(14)
C9 C10 C11 118.04(16)
C9 C10 C13 122.68(16)
C11 C10 C13 119.26(15)
C5 C6 C1 117.04(16)
C5 C6 N1 121.22(15)
C1 C6 N1 121.73(15)
C8 C7 N1 121.38(15)
C8 C7 C12 116.46(15)
N1 C7 C12 122.11(15)
C2 C1 C6 120.68(16)
C2 C1 S1 116.70(13)
C6 C1 S1 122.48(13)
C13 N2 N3 106.45(14)
N2 C13 O1 112.02(15)
N2 C13 C10 128.50(16)
O1 C13 C10 119.47(15)
C12 C11 C10 121.51(15)
C12 C11 H11 119.2
C10 C11 H11 119.2
C8 C9 C10 120.70(16)
C8 C9 H9 119.6
C10 C9 H9 119.6
C4 C5 C6 121.87(17)
C4 C5 H5 119.1
C6 C5 H5 119.1
N1 C15 C16 114.91(16)
N1 C15 H15A 108.5
C16 C15 H15A 108.5
N1 C15 H15B 108.5
C16 C15 H15B 108.5
H15A C15 H15B 107.5
C14 N3 N2 106.14(14)
C9 C8 C7 122.01(16)
C9 C8 H8 119.0
C7 C8 H8 119.0
C3 C2 C1 121.15(17)
C3 C2 H2 119.4
C1 C2 H2 119.4
N3 C14 O1 112.57(15)
N3 C14 C17 129.09(17)
O1 C14 C17 118.33(16)
C3 C4 C5 120.19(17)
C3 C4 H4 119.9
C5 C4 H4 119.9
C15 C16 H16A 109.5
C15 C16 H16B 109.5
H16A C16 H16B 109.5
C15 C16 H16C 109.5
H16A C16 H16C 109.5
H16B C16 H16C 109.5
C2 C3 C4 119.06(17)
C2 C3 H3 120.5
C4 C3 H3 120.5
C14 C17 H17A 109.5
C14 C17 H17B 109.5
H17A C17 H17B 109.5
C14 C17 H17C 109.5
H17A C17 H17C 109.5
H17B C17 H17C 109.5

loop_
_geom_bond_atom_site_label_1
_geom_bond_atom_site_label_2
_geom_bond_distance
S1 C1 1.7541(17)
S1 C12 1.7583(17)
O1 C14 1.362(2)
O1 C13 1.365(2)
C12 C11 1.376(2)
C12 C7 1.409(2)
N1 C7 1.402(2)
N1 C6 1.413(2)
N1 C15 1.472(2)
C10 C9 1.387(2)
C10 C11 1.392(2)
C10 C13 1.452(2)
C6 C5 1.394(2)
C6 C1 1.407(2)
C7 C8 1.402(2)
C1 C2 1.387(2)
N2 C13 1.287(2)
N2 N3 1.411(2)
C11 H11 0.9300
C9 C8 1.383(2)
C9 H9 0.9300
C5 C4 1.388(3)
C5 H5 0.9300
C15 C16 1.512(3)
C15 H15A 0.9700
C15 H15B 0.9700
N3 C14 1.282(2)
C8 H8 0.9300
C2 C3 1.379(3)
C2 H2 0.9300
C14 C17 1.480(2)
C4 C3 1.380(3)
C4 H4 0.9300
C16 H16A 0.9600
C16 H16B 0.9600
C16 H16C 0.9600
C3 H3 0.9300
C17 H17A 0.9600
C17 H17B 0.9600
C17 H17C 0.9600

loop_
_cod_related_entry_id
_cod_related_entry_database
_cod_related_entry_code
1 ChemSpider 30657515
